data_7110081
loop_
_publ_author_name
'Yan-Ping He'
'Yan-Xi Tan'
'Jian Zhang'

_publ_section_title
;
 Tuning a layer to a pillared-layer metal-organic framework for adsorption
 and separation of light hydrocarbons
;
_journal_name_full Chem.Commun.
_journal_page_first 11323
_journal_paper_doi 10.1039/c3cc47286h
_journal_volume 49
_journal_year 2013
_chemical_formula_sum 'C114 H115 N14 O18 Zn3'
_chemical_formula_weight 2165.38
_chemical_name_systematic
; 
 ? 
;
_space_group_IT_number 2
_symmetry_cell_setting triclinic
_symmetry_space_group_name_Hall '-P 1'
_symmetry_space_group_name_H-M 'P -1'
_atom_sites_solution_hydrogens geom
_atom_sites_solution_primary direct
_atom_sites_solution_secondary difmap
_audit_creation_method SHELXL-97
_cell_angle_alpha 62.257(2)
_cell_angle_beta 83.386(2)
_cell_angle_gamma 82.529(2)
_cell_formula_units_Z 2
_cell_length_a 16.0621(4)
_cell_length_b 20.7199(5)
_cell_length_c 21.2873(5)
_cell_measurement_reflns_used 16557
_cell_measurement_temperature 293(2)
_cell_measurement_theta_max 62.5227
_cell_measurement_theta_min 2.7777
_cell_volume 6204.8(3)
_computing_cell_refinement 'Bruker XSCANS'
_computing_data_collection 'Bruker XSCANS'
_computing_data_reduction 'Bruker SHELXTL'
_computing_molecular_graphics 'Bruker SHELXTL'
_computing_publication_material 'Bruker SHELXTL'
_computing_structure_refinement 'SHELXL-97 (Sheldrick, 1997)'
_computing_structure_solution 'SHELXS-97 (Sheldrick, 1990)'
_diffrn_ambient_temperature 293(2)
_diffrn_detector_area_resol_mean none
_diffrn_measured_fraction_theta_full 0.977
_diffrn_measured_fraction_theta_max 0.977
_diffrn_measurement_device_type 'Bruker P4'
_diffrn_measurement_method '\w scans'
_diffrn_radiation_monochromator graphite
_diffrn_radiation_source 'fine-focus sealed tube'
_diffrn_radiation_type CuK\a
_diffrn_radiation_wavelength 1.54178
_diffrn_reflns_av_R_equivalents 0.0286
_diffrn_reflns_av_sigmaI/netI 0.0403
_diffrn_reflns_limit_h_max 18
_diffrn_reflns_limit_h_min -18
_diffrn_reflns_limit_k_max 17
_diffrn_reflns_limit_k_min -23
_diffrn_reflns_limit_l_max 24
_diffrn_reflns_limit_l_min -24
_diffrn_reflns_number 40380
_diffrn_reflns_theta_full 62.61
_diffrn_reflns_theta_max 62.61
_diffrn_reflns_theta_min 2.78
_diffrn_standards_decay_% none
_diffrn_standards_interval_count none
_diffrn_standards_interval_time none
_diffrn_standards_number none
_exptl_absorpt_coefficient_mu 1.195
_exptl_absorpt_correction_type none
_exptl_absorpt_process_details none
_exptl_crystal_colour yellow
_exptl_crystal_density_diffrn 1.159
_exptl_crystal_density_method 'not measured'
_exptl_crystal_description block
_exptl_crystal_F_000 2260
_exptl_crystal_size_max 0.25
_exptl_crystal_size_mid 0.22
_exptl_crystal_size_min 0.19
_platon_squeeze_details
;
;
_refine_diff_density_max 0.635
_refine_diff_density_min -0.542
_refine_diff_density_rms 0.069
_refine_ls_extinction_method none
_refine_ls_goodness_of_fit_ref 1.095
_refine_ls_hydrogen_treatment mixed
_refine_ls_matrix_type full
_refine_ls_number_parameters 1346
_refine_ls_number_reflns 19396
_refine_ls_number_restraints 0
_refine_ls_restrained_S_all 1.095
_refine_ls_R_factor_all 0.0630
_refine_ls_R_factor_gt 0.0507
_refine_ls_shift/su_max 0.005
_refine_ls_shift/su_mean 0.000
_refine_ls_structure_factor_coef Fsqd
_refine_ls_weighting_details 'calc w=1/[\s^2^(Fo^2^)+(0.0813P)^2^+4.5371P] where P=(Fo^2^+2Fc^2^)/3'
_refine_ls_weighting_scheme calc
_refine_ls_wR_factor_gt 0.1431
_refine_ls_wR_factor_ref 0.1535
_reflns_number_gt 15345
_reflns_number_total 19396
_reflns_threshold_expression >2sigma(I)
_cod_data_source_file c3cc47286h.txt
_cod_data_source_block 1
_cod_original_sg_symbol_H-M P-1
_cod_database_code 7110081

loop_
_symmetry_equiv_pos_as_xyz
'x, y, z'
'-x, -y, -z'

loop_
_atom_site_label
_atom_site_type_symbol
_atom_site_fract_x
_atom_site_fract_y
_atom_site_fract_z
_atom_site_U_iso_or_equiv
_atom_site_adp_type
_atom_site_occupancy
_atom_site_symmetry_multiplicity
_atom_site_calc_flag
_atom_site_refinement_flags
Zn1 Zn 0.44258(2) 1.01867(2) -0.19724(2) 0.01995(11) Uani 1 1 d .
Zn2 Zn 0.22738(2) 1.062314(19) -0.19877(2) 0.02014(11) Uani 1 1 d .
Zn3 Zn 0.03310(2) 1.11315(2) -0.20695(2) 0.02217(11) Uani 1 1 d .
C8 C 0.2954(2) 1.80138(17) -0.41019(17) 0.0281(7) Uani 1 1 d .
C38 C 0.3299(2) 1.95872(16) -0.25165(16) 0.0250(7) Uani 1 1 d .
C42 C 0.1270(2) 0.16445(16) -0.14058(17) 0.0267(7) Uani 1 1 d .
C43 C 0.2600(2) 1.85434(17) -0.88048(16) 0.0277(7) Uani 1 1 d .
H43A H 0.2149 1.8261 -0.8583 0.033 Uiso 1 1 calc R
C46 C 0.58917(19) 0.91216(17) -0.17583(17) 0.0279(7) Uani 1 1 d .
C52 C 0.3381(2) 1.97761(16) -1.06777(16) 0.0247(7) Uani 1 1 d .
C54 C 0.2856(2) 1.72858(16) -0.49252(16) 0.0266(7) Uani 1 1 d .
C55 C 0.1644(2) 0.51445(16) 0.09200(16) 0.0286(7) Uani 1 1 d .
C56 C 0.2658(2) 1.89473(17) -0.95363(16) 0.0270(7) Uani 1 1 d .
H56A H 0.2237 1.8942 -0.9800 0.032 Uiso 1 1 calc R
C57 C 0.3216(2) 1.91795(17) -0.29257(17) 0.0263(7) Uani 1 1 d .
C59 C 0.2170(2) 0.22597(17) -0.09902(17) 0.0294(7) Uani 1 1 d .
H59A H 0.2627 0.2162 -0.1254 0.035 Uiso 1 1 calc R
C60 C 0.31378(19) 1.81305(16) -0.76105(16) 0.0237(6) Uani 1 1 d .
C61 C 0.1112(2) 0.77026(17) -0.11799(17) 0.0315(8) Uani 1 1 d .
H61A H 0.1075 0.7364 -0.1345 0.038 Uiso 1 1 calc R
C62 C -0.12399(19) 1.04489(17) -0.17066(18) 0.0283(7) Uani 1 1 d .
C65 C 0.10326(19) 0.89552(16) -0.13974(16) 0.0229(6) Uani 1 1 d .
C69 C 0.2278(2) 0.26186(17) -0.06045(18) 0.0308(7) Uani 1 1 d .
H69A H 0.2801 0.2773 -0.0620 0.037 Uiso 1 1 calc R
C71 C 0.2939(2) 1.61603(16) -0.50412(16) 0.0254(7) Uani 1 1 d .
C72 C 0.1603(2) 0.27527(17) -0.01874(18) 0.0304(7) Uani 1 1 d .
C73 C 0.08165(19) 0.97455(16) -0.18723(17) 0.0252(7) Uani 1 1 d .
C77 C 0.12499(19) 0.87193(16) -0.07087(17) 0.0258(7) Uani 1 1 d .
H77A H 0.1304 0.9061 -0.0551 0.031 Uiso 1 1 calc R
C78 C 0.34338(19) 1.83725(16) -0.71743(16) 0.0247(7) Uani 1 1 d .
H78A H 0.3698 1.8805 -0.7380 0.030 Uiso 1 1 calc R
C79 C 0.1387(2) 0.79803(16) -0.02518(17) 0.0274(7) Uani 1 1 d .
H79A H 0.1532 0.7832 0.0209 0.033 Uiso 1 1 calc R
C81 C 0.2941(2) 1.73458(16) -0.61151(16) 0.0262(7) Uani 1 1 d .
C85 C 0.3039(2) 1.84097(18) -0.36900(17) 0.0288(7) Uani 1 1 d .
C86 C 0.33282(19) 1.93584(16) -0.98828(16) 0.0247(7) Uani 1 1 d .
C87 C 0.3211(2) 1.85548(16) -0.83943(16) 0.0252(7) Uani 1 1 d .
C89 C 0.3344(2) 1.79850(16) -0.64420(16) 0.0258(7) Uani 1 1 d .
H89A H 0.3557 1.8156 -0.6164 0.031 Uiso 1 1 calc R
C92 C 0.2394(2) 1.57547(17) -0.44825(17) 0.0289(7) Uani 1 1 d .
H92A H 0.1937 1.5990 -0.4338 0.035 Uiso 1 1 calc R
C96 C 0.1419(2) 0.66585(16) 0.00162(16) 0.0270(7) Uani 1 1 d .
C98 C 0.2527(2) 1.50013(17) -0.41378(17) 0.0286(7) Uani 1 1 d .
H98A H 0.2152 1.4735 -0.3766 0.034 Uiso 1 1 calc R
C99 C 0.3209(2) 1.46301(17) -0.43335(18) 0.0293(7) Uani 1 1 d .
C102 C 0.1313(2) 0.74567(17) -0.04721(17) 0.0260(7) Uani 1 1 d .
C105 C 0.2648(2) 1.70875(17) -0.65404(17) 0.0299(7) Uani 1 1 d .
H10A H 0.2384 1.6655 -0.6330 0.036 Uiso 1 1 calc R
C106 C 0.2358(2) 1.88342(18) -0.35568(17) 0.0309(7) Uani 1 1 d .
H10B H 0.1839 1.8863 -0.3725 0.037 Uiso 1 1 calc R
C107 C 0.1787(2) 0.39273(16) 0.09974(17) 0.0294(7) Uani 1 1 d .
C109 C 0.3947(2) 1.93740(18) -0.94829(17) 0.0291(7) Uani 1 1 d .
H10C H 0.4405 1.9646 -0.9709 0.035 Uiso 1 1 calc R
C111 C 0.1698(2) 0.31345(17) 0.02410(17) 0.0299(7) Uani 1 1 d .
C115 C 0.2439(2) 1.83109(17) -0.46812(17) 0.0302(7) Uani 1 1 d .
H11A H 0.2130 1.8759 -0.4799 0.036 Uiso 1 1 calc R
C118 C 0.0970(2) 0.84379(17) -0.16273(17) 0.0292(7) Uani 1 1 d .
H11B H 0.0830 0.8591 -0.2091 0.035 Uiso 1 1 calc R
C119 C 0.3897(2) 1.87554(18) -0.30539(18) 0.0316(7) Uani 1 1 d .
H11C H 0.4417 1.8728 -0.2886 0.038 Uiso 1 1 calc R
C121 C 0.1249(2) 0.43853(17) 0.24570(17) 0.0297(7) Uani 1 1 d .
H12A H 0.0949 0.4835 0.2207 0.036 Uiso 1 1 calc R
C123 C 0.1392(2) 0.20414(16) -0.09918(17) 0.0271(7) Uani 1 1 d .
C125 C 0.3389(2) 1.73337(19) -0.39383(19) 0.0346(8) Uani 1 1 d .
H12B H 0.3719 1.7115 -0.3548 0.042 Uiso 1 1 calc R
C126 C 0.2236(2) 0.36890(17) -0.00003(18) 0.0300(7) Uani 1 1 d .
H12C H 0.2574 0.3797 -0.0417 0.036 Uiso 1 1 calc R
C129 C 0.0715(2) 0.21878(18) -0.05927(19) 0.0343(8) Uani 1 1 d .
H12D H 0.0186 0.2055 -0.0600 0.041 Uiso 1 1 calc R
C130 C 0.1229(2) 0.17268(17) 0.66541(17) 0.0283(7) Uani 1 1 d .
C133 C 0.2443(2) 1.92092(18) -0.31823(17) 0.0283(7) Uani 1 1 d .
H13A H 0.1981 1.9486 -0.3099 0.034 Uiso 1 1 calc R
C135 C 0.0998(2) 0.61643(17) -0.00734(18) 0.0307(7) Uani 1 1 d .
H13B H 0.0637 0.6339 -0.0440 0.037 Uiso 1 1 calc R
C140 C 0.1941(2) 0.63693(17) 0.05833(18) 0.0331(8) Uani 1 1 d .
H14A H 0.2225 0.6686 0.0662 0.040 Uiso 1 1 calc R
C143 C 0.1749(2) 0.40530(17) 0.20925(16) 0.0278(7) Uani 1 1 d .
C144 C 0.1634(2) 0.33642(18) 0.35868(17) 0.0315(7) Uani 1 1 d .
C145 C 0.1276(2) 0.33508(17) 0.12602(18) 0.0331(8) Uani 1 1 d .
H14B H 0.0962 0.3226 0.1690 0.040 Uiso 1 1 calc R
C147 C 0.3879(2) 1.89827(18) -0.87468(17) 0.0291(7) Uani 1 1 d .
H14C H 0.4287 1.9006 -0.8484 0.035 Uiso 1 1 calc R
C149 C 0.3385(2) 1.38262(17) -0.39275(18) 0.0313(7) Uani 1 1 d .
C153 C 0.2386(2) 1.79528(17) -0.50750(17) 0.0299(7) Uani 1 1 d .
H15A H 0.2030 1.8156 -0.5448 0.036 Uiso 1 1 calc R
C154 C 0.0689(2) 0.26645(19) 0.54769(18) 0.0369(8) Uani 1 1 d .
H15B H 0.0181 0.2721 0.5712 0.044 Uiso 1 1 calc R
C155 C 0.1342(2) 0.21830(18) 0.58623(17) 0.0322(8) Uani 1 1 d .
C160 C 0.2747(2) 1.74732(17) -0.72756(17) 0.0287(7) Uani 1 1 d .
H16A H 0.2552 1.7293 -0.7552 0.034 Uiso 1 1 calc R
C161 C 0.4154(3) 0.1608(3) 0.4434(3) 0.0614(14) Uani 1 1 d .
C162 C 0.3763(2) 1.23099(17) -0.31116(18) 0.0302(7) Uani 1 1 d .
C163 C 0.2215(2) 0.33942(18) 0.24799(18) 0.0350(8) Uani 1 1 d .
H16B H 0.2572 0.3178 0.2242 0.042 Uiso 1 1 calc R
C167 C 0.3344(2) 1.69697(18) -0.43436(18) 0.0314(7) Uani 1 1 d .
H16C H 0.3642 1.6516 -0.4222 0.038 Uiso 1 1 calc R
C169 C 0.2049(2) 0.56275(17) 0.10306(17) 0.0322(8) Uani 1 1 d .
H16D H 0.2396 0.5453 0.1408 0.039 Uiso 1 1 calc R
C173 C 0.1103(2) 0.54245(17) 0.03660(18) 0.0327(8) Uani 1 1 d .
H17A H 0.0811 0.5108 0.0294 0.039 Uiso 1 1 calc R
C174 C 0.1198(2) 0.40439(18) 0.31941(17) 0.0323(8) Uani 1 1 d .
H17B H 0.0866 0.4273 0.3433 0.039 Uiso 1 1 calc R
C177 C 0.39563(19) 1.15126(16) -0.26872(16) 0.0248(7) Uani 1 1 d .
C180 C 0.2199(2) 0.2513(2) 0.47754(19) 0.0440(10) Uani 1 1 d .
H18A H 0.2712 0.2463 0.4544 0.053 Uiso 1 1 calc R
C181 C 0.4378(3) 1.2770(2) -0.3469(4) 0.097(2) Uani 1 1 d .
H18B H 0.4938 1.2579 -0.3434 0.117 Uiso 1 1 calc R
C182 C 0.1541(2) 0.29815(18) 0.43776(17) 0.0330(8) Uani 1 1 d .
C183 C 0.3599(2) 1.58041(18) -0.52619(19) 0.0363(8) Uani 1 1 d .
H18C H 0.3959 1.6073 -0.5646 0.044 Uiso 1 1 calc R
C185 C 0.2276(2) 0.40819(17) 0.03730(17) 0.0305(7) Uani 1 1 d .
H18D H 0.2636 0.4453 0.0202 0.037 Uiso 1 1 calc R
C186 C 0.3806(2) 1.83768(18) -0.34268(19) 0.0324(8) Uani 1 1 d .
H18E H 0.4266 1.8094 -0.3504 0.039 Uiso 1 1 calc R
C188 C 0.2101(2) 0.2122(2) 0.55068(19) 0.0423(9) Uani 1 1 d .
H18F H 0.2549 0.1817 0.5762 0.051 Uiso 1 1 calc R
C190 C 0.0791(2) 0.30604(19) 0.47442(18) 0.0362(8) Uani 1 1 d .
H19A H 0.0351 0.3384 0.4493 0.043 Uiso 1 1 calc R
C193 C 0.2152(2) 0.30582(19) 0.32131(18) 0.0366(8) Uani 1 1 d .
H19B H 0.2466 0.2615 0.3462 0.044 Uiso 1 1 calc R
C194 C 0.5768(2) 0.8760(2) -0.04847(19) 0.0394(8) Uani 1 1 d .
H19C H 0.5580 0.9269 -0.0660 0.059 Uiso 1 1 calc R
H19D H 0.6274 0.8655 -0.0241 0.059 Uiso 1 1 calc R
H19E H 0.5340 0.8469 -0.0162 0.059 Uiso 1 1 calc R
C196 C 0.0820(2) 0.25260(19) -0.0190(2) 0.0350(8) Uani 1 1 d .
H19F H 0.0365 0.2606 0.0085 0.042 Uiso 1 1 calc R
C200 C 0.0935(4) 0.6922(3) 0.2000(3) 0.0870(18) Uani 1 1 d .
H20A H 0.1426 0.6795 0.1763 0.130 Uiso 1 1 calc R
H20B H 0.0980 0.7391 0.1975 0.130 Uiso 1 1 calc R
H20C H 0.0443 0.6943 0.1772 0.130 Uiso 1 1 calc R
C204 C -0.1881(3) 0.9337(2) -0.0876(3) 0.0639(13) Uani 1 1 d .
H20D H -0.1703 0.8906 -0.0450 0.077 Uiso 1 1 calc R
H20E H -0.2460 0.9490 -0.0785 0.077 Uiso 1 1 calc R
C208 C 0.3879(3) 0.0313(3) 0.5046(3) 0.0705(14) Uani 1 1 d .
H20F H 0.3766 0.0421 0.4572 0.106 Uiso 1 1 calc R
H20G H 0.3367 0.0209 0.5343 0.106 Uiso 1 1 calc R
H20H H 0.4283 -0.0104 0.5232 0.106 Uiso 1 1 calc R
C210 C -0.1833(4) 0.9157(3) -0.1457(3) 0.0732(15) Uani 1 1 d .
H21A H -0.2246 0.8814 -0.1359 0.088 Uiso 1 1 calc R
H21B H -0.1281 0.8913 -0.1483 0.088 Uiso 1 1 calc R
C211 C 0.4411(3) 0.0848(3) 0.5716(2) 0.0574(11) Uani 1 1 d .
H21C H 0.4676 0.0358 0.5986 0.069 Uiso 1 1 calc R
H21D H 0.3898 0.0906 0.5981 0.069 Uiso 1 1 calc R
C212 C 0.9081(3) 0.4457(3) 0.2809(3) 0.0603(12) Uani 1 1 d .
C214 C 0.6449(3) 0.8227(2) -0.2202(3) 0.0616(13) Uani 1 1 d .
C215 C 0.4194(3) 1.3504(2) -0.3875(4) 0.097(2) Uani 1 1 d .
H21G H 0.4632 1.3795 -0.4125 0.117 Uiso 1 1 calc R
C219 C -0.1976(3) 0.9787(2) -0.2147(2) 0.0541(11) Uani 1 1 d .
H21H H -0.2576 0.9917 -0.2191 0.065 Uiso 1 1 calc R
H21I H -0.1761 0.9655 -0.2520 0.065 Uiso 1 1 calc R
C220 C 0.6233(3) 0.7819(2) -0.0894(2) 0.0483(10) Uani 1 1 d .
C223 C 0.3730(2) 1.50434(18) -0.4915(2) 0.0391(9) Uani 1 1 d .
H22C H 0.4173 1.4809 -0.5075 0.047 Uiso 1 1 calc R
C228 C 0.1546(3) 0.5880(2) 0.2998(2) 0.0511(11) Uani 1 1 d .
C236 C -0.0964(3) 0.9923(2) -0.0450(2) 0.0503(10) Uani 1 1 d .
H23A H -0.0632 1.0333 -0.0630 0.075 Uiso 1 1 calc R
H23B H -0.0610 0.9477 -0.0221 0.075 Uiso 1 1 calc R
H23C H -0.1396 0.9959 -0.0113 0.075 Uiso 1 1 calc R
C237 C -0.1382(2) 1.0973(2) -0.29647(19) 0.0436(9) Uani 1 1 d .
H23D H -0.1113 1.1355 -0.2954 0.065 Uiso 1 1 calc R
H23E H -0.1895 1.1176 -0.3203 0.065 Uiso 1 1 calc R
H23F H -0.1014 1.0754 -0.3215 0.065 Uiso 1 1 calc R
C241 C 0.2762(2) 1.33657(18) -0.3566(2) 0.0399(9) Uani 1 1 d .
H24A H 0.2204 1.3559 -0.3596 0.048 Uiso 1 1 calc R
C246 C 0.2945(2) 1.26285(18) -0.3164(2) 0.0379(9) Uani 1 1 d .
H24B H 0.2508 1.2335 -0.2920 0.046 Uiso 1 1 calc R
C247 C 0.1233(2) 0.29622(17) 0.08841(18) 0.0323(8) Uani 1 1 d .
H24C H 0.0888 0.2580 0.1065 0.039 Uiso 1 1 calc R
C300 C 0.2169(6) 0.4911(4) 0.4013(5) 0.177(5) Uani 1 1 d .
H30A H 0.2569 0.4901 0.3645 0.265 Uiso 1 1 calc R
H30B H 0.1989 0.4430 0.4306 0.265 Uiso 1 1 calc R
H30C H 0.2427 0.5067 0.4298 0.265 Uiso 1 1 calc R
C301 C 0.0148(5) 0.6503(4) 0.3158(5) 0.133(3) Uani 1 1 d .
H30D H -0.0342 0.6683 0.2878 0.160 Uiso 1 1 calc R
H30E H 0.0257 0.6870 0.3293 0.160 Uiso 1 1 calc R
C303 C 0.8894(5) 0.3760(5) 0.2170(4) 0.125(3) Uani 1 1 d .
H30F H 0.8320 0.3654 0.2182 0.150 Uiso 1 1 calc R
H30G H 0.9268 0.3362 0.2150 0.150 Uiso 1 1 calc R
C304 C 0.9076(6) 0.5770(4) 0.2180(5) 0.141(3) Uani 1 1 d .
H30H H 0.9169 0.5685 0.2651 0.211 Uiso 1 1 calc R
H30I H 0.8550 0.6059 0.2036 0.211 Uiso 1 1 calc R
H30J H 0.9524 0.6027 0.1856 0.211 Uiso 1 1 calc R
C306 C 0.0051(5) 0.0775(5) 0.5570(4) 0.132(3) Uani 1 1 d .
H30K H -0.0534 0.0796 0.5503 0.197 Uiso 1 1 calc R
H30L H 0.0143 0.1164 0.5673 0.197 Uiso 1 1 calc R
H30M H 0.0218 0.0312 0.5959 0.197 Uiso 1 1 calc R
C307 C 0.0165(5) 0.1225(5) 0.3135(4) 0.142(4) Uani 1 1 d .
H30N H -0.0427 0.1200 0.3264 0.213 Uiso 1 1 calc R
H30O H 0.0364 0.0863 0.2979 0.213 Uiso 1 1 calc R
H30P H 0.0263 0.1703 0.2758 0.213 Uiso 1 1 calc R
C308 C 0.6101(4) 0.7642(3) -0.1485(4) 0.0324(16) Uani 0.50 1 d P
C309 C 0.4305(4) 0.2890(3) 0.3816(4) 0.143(4) Uani 1 1 d .
H30R H 0.4166 0.2825 0.3423 0.215 Uiso 1 1 calc R
H30S H 0.4820 0.3122 0.3695 0.215 Uiso 1 1 calc R
H30T H 0.3861 0.3192 0.3918 0.215 Uiso 1 1 calc R
C310 C 0.0128(4) 0.0978(4) 0.4359(4) 0.0882(18) Uani 1 1 d .
C312 C 0.9092(4) 0.3124(3) 0.3498(3) 0.094(2) Uani 1 1 d .
H31A H 0.9176 0.3239 0.3873 0.141 Uiso 1 1 calc R
H31B H 0.9563 0.2809 0.3451 0.141 Uiso 1 1 calc R
H31C H 0.8587 0.2881 0.3609 0.141 Uiso 1 1 calc R
C313 C 0.4628(4) 0.2154(3) 0.5099(4) 0.098(2) Uani 1 1 d .
H31D H 0.4128 0.2290 0.5327 0.117 Uiso 1 1 calc R
H31E H 0.5028 0.2512 0.4982 0.117 Uiso 1 1 calc R
C315 C 0.5002(3) 0.1413(3) 0.5609(3) 0.0730(14) Uani 1 1 d .
H31F H 0.5072 0.1404 0.6060 0.088 Uiso 1 1 calc R
H31G H 0.5550 0.1304 0.5418 0.088 Uiso 1 1 calc R
C320 C 0.8936(5) 0.5077(5) 0.1526(4) 0.122(3) Uani 1 1 d .
H32A H 0.8771 0.5505 0.1128 0.147 Uiso 1 1 calc R
C321 C 0.9066(10) 0.4468(5) 0.1511(5) 0.206(7) Uani 1 1 d .
H32B H 0.9271 0.4456 0.1089 0.247 Uiso 1 1 calc R
C322 C 0.1472(5) 0.1094(5) 0.3667(5) 0.137(3) Uani 1 1 d .
H32C H 0.1760 0.1250 0.3223 0.165 Uiso 1 1 calc R
C323 C 0.1421(5) 0.0853(6) 0.4889(5) 0.143(3) Uani 1 1 d .
H32D H 0.1636 0.0418 0.5295 0.172 Uiso 1 1 calc R
H32E H 0.1551 0.1273 0.4934 0.172 Uiso 1 1 calc R
C324 C 0.1875(5) 0.0870(7) 0.4252(6) 0.174(5) Uani 1 1 d .
H32F H 0.2447 0.0724 0.4254 0.208 Uiso 1 1 calc R
C325 C 0.0780(8) 0.5490(5) 0.4195(4) 0.145(4) Uani 1 1 d .
H32G H 0.0933 0.5808 0.4374 0.174 Uiso 1 1 calc R
H32H H 0.0680 0.5019 0.4597 0.174 Uiso 1 1 calc R
C326 C -0.0010(7) 0.5818(5) 0.3796(5) 0.151(4) Uani 1 1 d .
H32I H -0.0195 0.5475 0.3661 0.182 Uiso 1 1 calc R
H32J H -0.0453 0.5911 0.4101 0.182 Uiso 1 1 calc R
C328 C 0.6096(3) 0.9536(2) -0.3022(2) 0.0487(10) Uani 1 1 d .
H32K H 0.5890 0.9991 -0.3021 0.073 Uiso 1 1 calc R
H32L H 0.5722 0.9417 -0.3266 0.073 Uiso 1 1 calc R
H32M H 0.6646 0.9580 -0.3261 0.073 Uiso 1 1 calc R
O1 O 0.40407(13) 1.96148(12) -0.23788(12) 0.0308(5) Uani 1 1 d .
O2 O 0.33931(15) 1.11046(12) -0.23725(14) 0.0415(6) Uani 1 1 d .
O3 O 0.56330(13) 0.97697(11) -0.18820(12) 0.0284(5) Uani 1 1 d .
O4 O 0.41078(14) 1.99343(12) -1.09793(11) 0.0293(5) Uani 1 1 d .
O5 O 0.47046(15) 1.12380(13) -0.26276(16) 0.0518(8) Uani 1 1 d .
O6 O 0.04119(15) 0.99531(12) -0.23938(13) 0.0361(6) Uani 1 1 d .
O7 O 0.10471(13) 1.02023(11) -0.16649(11) 0.0241(5) Uani 1 1 d .
O8 O 0.05210(14) 0.15693(12) -0.14649(12) 0.0321(5) Uani 1 1 d .
O9 O -0.08485(13) 1.09950(12) -0.18305(13) 0.0346(6) Uani 1 1 d .
O10 O 0.05091(15) 0.18081(12) 0.69407(12) 0.0343(5) Uani 1 1 d .
O11 O 0.27056(14) 1.99358(12) -1.09909(11) 0.0284(5) Uani 1 1 d .
O12 O 0.18386(15) 0.13099(13) 0.69780(12) 0.0369(6) Uani 1 1 d .
O13 O 0.19143(14) 0.14119(12) -0.16586(12) 0.0315(5) Uani 1 1 d .
O14 O 0.26349(13) 1.98719(12) -0.23457(12) 0.0283(5) Uani 1 1 d .
O15 O 0.3905(2) 0.1661(2) 0.38836(18) 0.0842(12) Uani 1 1 d .
O16 O 0.9171(2) 0.44763(17) 0.33542(17) 0.0631(8) Uani 1 1 d .
O17 O 0.2145(2) 0.58549(18) 0.2609(2) 0.0672(9) Uani 1 1 d .
O18 O -0.0629(3) 0.0972(5) 0.4388(4) 0.180(3) Uani 1 1 d .
N1 N 0.28246(18) 1.69419(14) -0.53644(13) 0.0290(6) Uani 1 1 d .
N2 N 0.1792(2) 0.43732(14) 0.13383(14) 0.0326(7) Uani 1 1 d .
N3 N 0.61426(18) 0.89608(16) -0.22962(16) 0.0359(7) Uani 1 1 d .
N4 N -0.15680(17) 1.04218(15) -0.22427(16) 0.0345(7) Uani 1 1 d .
N5 N 0.59366(18) 0.85853(14) -0.10812(15) 0.0329(6) Uani 1 1 d .
N6 N -0.13496(19) 0.99220(16) -0.10360(15) 0.0387(7) Uani 1 1 d .
N7 N 0.4214(2) 0.0945(2) 0.50317(19) 0.0560(9) Uani 1 1 d .
N8 N 0.9052(3) 0.5080(3) 0.2176(2) 0.0849(15) Uani 1 1 d .
N9 N 0.1481(4) 0.5395(2) 0.3708(2) 0.0933(18) Uani 1 1 d .
N10 N 0.4408(3) 0.2172(2) 0.4445(3) 0.0789(14) Uani 1 1 d .
N11 N 0.9018(3) 0.3811(3) 0.2818(3) 0.0803(13) Uani 1 1 d .
N12 N 0.0871(3) 0.6370(2) 0.2743(2) 0.0706(12) Uani 1 1 d .
N13 N 0.0607(3) 0.1088(3) 0.3744(3) 0.0867(14) Uani 1 1 d .
N14 N 0.0545(3) 0.0854(3) 0.4929(3) 0.0890(14) Uani 1 1 d .
C500 C 0.6610(10) 0.7755(8) -0.1541(8) 0.093(4) Uiso 0.50 1 d P

loop_
_atom_site_aniso_label
_atom_site_aniso_U_11
_atom_site_aniso_U_22
_atom_site_aniso_U_33
_atom_site_aniso_U_23
_atom_site_aniso_U_13
_atom_site_aniso_U_12
Zn1 0.0213(2) 0.0185(2) 0.0183(2) -0.00716(17) -0.00027(16) -0.00184(15)
Zn2 0.0218(2) 0.0178(2) 0.0183(2) -0.00665(17) 0.00058(16) -0.00111(15)
Zn3 0.0223(2) 0.0203(2) 0.0209(2) -0.00729(17) 0.00045(16) -0.00206(16)
C8 0.0272(17) 0.0288(17) 0.0297(18) -0.0147(15) 0.0039(14) -0.0070(13)
C38 0.0285(17) 0.0244(16) 0.0238(16) -0.0128(14) 0.0020(13) -0.0037(13)
C42 0.0345(18) 0.0167(15) 0.0257(17) -0.0065(13) -0.0056(14) -0.0016(13)
C43 0.0271(16) 0.0318(17) 0.0223(16) -0.0100(14) 0.0027(13) -0.0092(13)
C46 0.0192(15) 0.0315(18) 0.0326(18) -0.0144(15) -0.0043(13) -0.0001(13)
C52 0.0281(17) 0.0243(16) 0.0207(16) -0.0084(13) -0.0009(13) -0.0066(13)
C54 0.0374(18) 0.0226(16) 0.0207(16) -0.0102(13) 0.0008(14) -0.0067(13)
C55 0.0432(19) 0.0184(15) 0.0202(16) -0.0067(13) 0.0022(14) -0.0010(14)
C56 0.0251(16) 0.0333(17) 0.0230(16) -0.0122(14) -0.0033(13) -0.0051(13)
C57 0.0265(16) 0.0291(17) 0.0272(17) -0.0164(14) 0.0023(13) -0.0052(13)
C59 0.0325(18) 0.0254(16) 0.0307(18) -0.0140(14) -0.0018(14) 0.0010(14)
C60 0.0261(16) 0.0250(16) 0.0188(15) -0.0097(13) 0.0003(13) -0.0012(13)
C61 0.046(2) 0.0223(16) 0.0273(17) -0.0125(14) -0.0002(15) -0.0046(14)
C62 0.0199(15) 0.0240(16) 0.0359(19) -0.0093(15) -0.0035(14) -0.0008(13)
C65 0.0237(15) 0.0204(15) 0.0241(16) -0.0099(13) 0.0004(13) -0.0034(12)
C69 0.0330(18) 0.0277(17) 0.0340(19) -0.0157(15) -0.0014(15) -0.0043(14)
C71 0.0376(18) 0.0179(15) 0.0203(16) -0.0074(13) -0.0062(14) -0.0026(13)
C72 0.0376(19) 0.0238(16) 0.0314(18) -0.0145(14) -0.0069(15) 0.0038(14)
C73 0.0223(16) 0.0248(16) 0.0269(17) -0.0101(14) -0.0007(13) -0.0044(13)
C77 0.0258(16) 0.0233(16) 0.0290(17) -0.0123(14) -0.0004(13) -0.0042(13)
C78 0.0272(16) 0.0201(15) 0.0227(16) -0.0069(13) -0.0012(13) -0.0008(12)
C79 0.0303(17) 0.0229(16) 0.0253(17) -0.0076(14) -0.0034(14) -0.0024(13)
C81 0.0368(18) 0.0209(16) 0.0178(15) -0.0070(13) -0.0020(13) 0.0006(13)
C85 0.0328(18) 0.0311(17) 0.0271(17) -0.0171(15) 0.0022(14) -0.0071(14)
C86 0.0266(16) 0.0249(16) 0.0210(16) -0.0097(13) 0.0018(13) -0.0032(13)
C87 0.0299(17) 0.0226(16) 0.0212(16) -0.0087(13) -0.0017(13) -0.0016(13)
C89 0.0313(17) 0.0258(16) 0.0232(16) -0.0135(14) -0.0014(13) -0.0032(13)
C92 0.0359(18) 0.0241(16) 0.0240(17) -0.0103(14) -0.0004(14) 0.0027(14)
C96 0.0369(18) 0.0203(15) 0.0211(16) -0.0080(13) 0.0015(14) -0.0017(13)
C98 0.0325(18) 0.0223(16) 0.0248(17) -0.0059(14) 0.0033(14) -0.0051(13)
C99 0.0317(18) 0.0222(16) 0.0294(18) -0.0083(14) 0.0006(14) -0.0035(13)
C102 0.0283(16) 0.0239(16) 0.0253(16) -0.0115(14) 0.0018(13) -0.0027(13)
C105 0.0421(19) 0.0232(16) 0.0243(17) -0.0097(14) -0.0010(15) -0.0084(14)
C106 0.0265(17) 0.0397(19) 0.0300(18) -0.0188(16) -0.0012(14) -0.0039(14)
C107 0.045(2) 0.0187(15) 0.0228(16) -0.0088(13) -0.0042(15) 0.0019(14)
C109 0.0239(16) 0.0349(18) 0.0262(17) -0.0110(15) 0.0004(13) -0.0087(14)
C111 0.0368(18) 0.0245(16) 0.0291(18) -0.0136(14) -0.0049(15) 0.0023(14)
C115 0.0397(19) 0.0248(16) 0.0241(17) -0.0102(14) -0.0014(14) -0.0006(14)
C118 0.0388(19) 0.0252(17) 0.0207(16) -0.0083(14) -0.0009(14) -0.0031(14)
C119 0.0240(16) 0.0394(19) 0.040(2) -0.0250(17) -0.0015(14) -0.0035(14)
C121 0.0357(18) 0.0221(16) 0.0241(17) -0.0062(14) -0.0023(14) 0.0042(14)
C123 0.0316(17) 0.0200(15) 0.0281(17) -0.0102(14) -0.0052(14) 0.0029(13)
C125 0.042(2) 0.0341(19) 0.0320(19) -0.0175(16) -0.0080(16) -0.0029(15)
C126 0.0361(18) 0.0245(16) 0.0280(17) -0.0121(14) -0.0019(14) 0.0025(14)
C129 0.0317(18) 0.0314(18) 0.043(2) -0.0199(16) -0.0064(16) 0.0027(14)
C130 0.0320(18) 0.0228(16) 0.0224(17) -0.0050(14) 0.0013(14) 0.0001(14)
C133 0.0262(16) 0.0357(18) 0.0286(17) -0.0207(15) 0.0015(14) -0.0004(14)
C135 0.0389(19) 0.0240(17) 0.0271(17) -0.0089(14) -0.0059(15) -0.0031(14)
C140 0.046(2) 0.0220(16) 0.0315(18) -0.0116(15) -0.0055(16) -0.0052(15)
C143 0.0387(18) 0.0233(16) 0.0169(15) -0.0053(13) 0.0001(13) -0.0048(14)
C144 0.0345(18) 0.0310(18) 0.0204(17) -0.0060(14) 0.0014(14) 0.0002(14)
C145 0.043(2) 0.0247(17) 0.0273(18) -0.0096(14) 0.0025(15) -0.0024(15)
C147 0.0301(17) 0.0351(18) 0.0224(17) -0.0123(15) -0.0031(14) -0.0058(14)
C149 0.0289(17) 0.0231(16) 0.0346(19) -0.0081(15) 0.0025(14) -0.0020(13)
C153 0.0377(19) 0.0277(17) 0.0220(16) -0.0105(14) -0.0024(14) 0.0012(14)
C154 0.0349(19) 0.041(2) 0.0247(18) -0.0102(16) 0.0057(15) 0.0046(16)
C155 0.0356(19) 0.0313(18) 0.0222(17) -0.0078(14) 0.0014(14) 0.0005(14)
C160 0.0421(19) 0.0249(16) 0.0215(16) -0.0117(14) -0.0026(14) -0.0063(14)
C161 0.034(2) 0.059(3) 0.051(3) 0.004(2) 0.002(2) 0.009(2)
C162 0.0245(16) 0.0229(16) 0.0383(19) -0.0101(15) 0.0001(14) -0.0028(13)
C163 0.047(2) 0.0281(18) 0.0253(18) -0.0123(15) 0.0026(15) 0.0068(15)
C167 0.0404(19) 0.0255(17) 0.0310(18) -0.0152(15) -0.0045(15) -0.0011(14)
C169 0.047(2) 0.0239(17) 0.0233(17) -0.0074(14) -0.0083(15) -0.0014(15)
C173 0.041(2) 0.0243(17) 0.0332(19) -0.0126(15) -0.0049(15) -0.0034(14)
C174 0.0370(19) 0.0319(18) 0.0242(17) -0.0121(15) 0.0044(14) 0.0011(15)
C177 0.0246(16) 0.0238(16) 0.0232(16) -0.0085(13) 0.0005(13) -0.0041(13)
C180 0.0315(19) 0.053(2) 0.0260(19) -0.0044(17) 0.0047(15) 0.0078(17)
C181 0.029(2) 0.033(2) 0.157(6) 0.011(3) 0.016(3) 0.0043(18)
C182 0.0383(19) 0.0305(18) 0.0208(17) -0.0058(14) 0.0010(14) 0.0019(15)
C183 0.041(2) 0.0235(17) 0.0320(19) -0.0033(15) 0.0083(16) -0.0092(15)
C185 0.0411(19) 0.0224(16) 0.0264(17) -0.0098(14) -0.0028(15) -0.0028(14)
C186 0.0321(18) 0.0340(18) 0.040(2) -0.0259(16) 0.0039(15) -0.0034(14)
C188 0.0341(19) 0.048(2) 0.0249(18) -0.0034(16) 0.0004(15) 0.0089(17)
C190 0.0377(19) 0.0331(19) 0.0250(18) -0.0055(15) -0.0012(15) 0.0076(15)
C193 0.043(2) 0.0278(18) 0.0268(18) -0.0051(15) -0.0040(15) 0.0111(15)
C194 0.041(2) 0.040(2) 0.0296(19) -0.0099(16) -0.0068(16) 0.0033(16)
C196 0.0300(18) 0.0379(19) 0.045(2) -0.0269(17) -0.0008(16) 0.0022(15)
C200 0.073(4) 0.056(3) 0.089(4) 0.002(3) -0.012(3) 0.002(3)
C204 0.088(4) 0.038(2) 0.056(3) -0.008(2) 0.000(3) -0.031(2)
C208 0.064(3) 0.073(3) 0.066(3) -0.024(3) -0.009(3) -0.002(3)
C210 0.088(4) 0.053(3) 0.078(4) -0.021(3) -0.014(3) -0.032(3)
C211 0.052(3) 0.066(3) 0.042(2) -0.014(2) -0.009(2) -0.002(2)
C212 0.047(3) 0.081(3) 0.057(3) -0.039(3) 0.013(2) -0.005(2)
C214 0.091(4) 0.037(2) 0.056(3) -0.026(2) 0.006(3) 0.006(2)
C215 0.033(2) 0.024(2) 0.164(6) 0.010(3) 0.026(3) -0.0036(18)
C219 0.059(3) 0.045(2) 0.061(3) -0.022(2) -0.024(2) -0.009(2)
C220 0.053(2) 0.0289(19) 0.049(2) -0.0098(18) -0.0022(19) 0.0114(17)
C223 0.0363(19) 0.0240(17) 0.047(2) -0.0116(16) 0.0116(17) -0.0007(15)
C228 0.079(3) 0.034(2) 0.045(2) -0.0183(19) -0.015(2) -0.010(2)
C236 0.058(3) 0.051(2) 0.042(2) -0.019(2) -0.018(2) 0.001(2)
C237 0.034(2) 0.049(2) 0.034(2) -0.0095(18) -0.0049(16) 0.0048(17)
C241 0.0249(17) 0.0278(18) 0.055(2) -0.0100(17) 0.0015(16) -0.0023(14)
C246 0.0266(18) 0.0223(17) 0.052(2) -0.0063(16) 0.0035(16) -0.0055(14)
C247 0.0392(19) 0.0218(16) 0.0339(19) -0.0112(15) -0.0021(15) -0.0026(14)
C300 0.237(11) 0.106(6) 0.143(7) 0.025(5) -0.143(8) -0.078(6)
C301 0.150(7) 0.093(5) 0.157(7) -0.074(5) 0.088(6) -0.035(5)
C303 0.111(6) 0.184(9) 0.136(7) -0.123(7) -0.024(5) 0.016(6)
C304 0.169(9) 0.076(5) 0.128(7) -0.010(5) 0.018(6) -0.018(5)
C306 0.114(6) 0.212(9) 0.120(6) -0.119(7) 0.023(5) -0.040(6)
C307 0.108(6) 0.234(10) 0.118(6) -0.116(7) -0.056(5) 0.054(6)
C308 0.026(4) 0.018(3) 0.054(5) -0.020(3) 0.011(3) -0.002(3)
C309 0.061(4) 0.079(4) 0.178(8) 0.038(5) -0.011(4) -0.018(3)
C310 0.053(3) 0.136(5) 0.104(5) -0.079(4) -0.022(3) 0.007(3)
C312 0.101(5) 0.079(4) 0.104(5) -0.044(4) 0.035(4) -0.039(3)
C313 0.056(3) 0.067(4) 0.160(7) -0.048(4) 0.032(4) -0.023(3)
C315 0.044(3) 0.090(4) 0.085(4) -0.038(3) -0.003(3) -0.012(3)
C320 0.124(6) 0.149(7) 0.063(4) -0.028(5) -0.028(4) 0.030(6)
C321 0.46(2) 0.097(6) 0.071(5) -0.034(5) -0.093(9) -0.006(9)
C322 0.118(6) 0.163(8) 0.137(7) -0.055(6) -0.054(6) -0.047(6)
C323 0.089(6) 0.192(9) 0.167(9) -0.086(7) -0.062(6) -0.014(6)
C324 0.066(5) 0.297(14) 0.131(8) -0.078(9) 0.005(5) -0.013(7)
C325 0.240(12) 0.152(8) 0.050(4) -0.037(5) 0.025(6) -0.103(8)
C326 0.197(11) 0.161(9) 0.110(7) -0.082(7) 0.080(7) -0.063(8)
C328 0.053(2) 0.055(2) 0.036(2) -0.0197(19) 0.0015(18) -0.0056(19)
O1 0.0243(12) 0.0347(12) 0.0402(13) -0.0231(11) -0.0028(10) -0.0011(9)
O2 0.0292(13) 0.0193(11) 0.0566(16) -0.0025(11) 0.0063(12) -0.0045(10)
O3 0.0256(11) 0.0246(12) 0.0323(12) -0.0106(10) -0.0039(9) -0.0011(9)
O4 0.0278(12) 0.0352(12) 0.0222(11) -0.0104(10) 0.0012(9) -0.0071(10)
O5 0.0212(13) 0.0261(13) 0.083(2) -0.0055(13) 0.0013(13) 0.0006(10)
O6 0.0423(14) 0.0267(12) 0.0361(14) -0.0096(11) -0.0158(11) 0.0001(10)
O7 0.0269(11) 0.0195(10) 0.0245(11) -0.0086(9) 0.0002(9) -0.0047(8)
O8 0.0292(12) 0.0325(12) 0.0387(13) -0.0201(11) -0.0041(10) 0.0004(10)
O9 0.0210(11) 0.0283(12) 0.0501(15) -0.0151(11) 0.0014(10) -0.0021(9)
O10 0.0379(14) 0.0313(12) 0.0243(12) -0.0075(10) 0.0069(10) -0.0001(10)
O11 0.0296(12) 0.0304(12) 0.0199(11) -0.0065(9) -0.0004(9) -0.0056(9)
O12 0.0396(14) 0.0359(13) 0.0232(12) -0.0053(10) 0.0025(11) -0.0005(11)
O13 0.0331(13) 0.0282(12) 0.0397(13) -0.0217(11) 0.0034(10) -0.0047(10)
O14 0.0243(11) 0.0331(12) 0.0339(12) -0.0215(10) 0.0013(9) -0.0023(9)
O15 0.052(2) 0.106(3) 0.045(2) 0.0017(19) -0.0025(16) 0.0129(19)
O16 0.0571(19) 0.068(2) 0.058(2) -0.0264(17) 0.0158(16) -0.0113(15)
O17 0.058(2) 0.069(2) 0.084(2) -0.0410(19) -0.0174(19) -0.0004(16)
O18 0.055(3) 0.385(11) 0.180(6) -0.201(7) -0.017(3) 0.012(4)
N1 0.0472(17) 0.0202(13) 0.0166(13) -0.0061(11) -0.0020(12) -0.0021(12)
N2 0.0561(19) 0.0179(13) 0.0204(14) -0.0064(11) -0.0011(13) -0.0026(12)
N3 0.0332(16) 0.0410(17) 0.0362(17) -0.0215(14) -0.0022(13) 0.0030(13)
N4 0.0267(15) 0.0348(16) 0.0376(17) -0.0120(13) -0.0074(13) -0.0013(12)
N5 0.0351(16) 0.0263(14) 0.0333(16) -0.0122(13) -0.0046(13) 0.0069(12)
N6 0.0436(18) 0.0354(16) 0.0311(16) -0.0075(14) -0.0054(14) -0.0110(13)
N7 0.054(2) 0.055(2) 0.044(2) -0.0115(18) -0.0028(17) 0.0007(17)
N8 0.068(3) 0.103(4) 0.059(3) -0.023(3) -0.008(2) 0.023(3)
N9 0.167(5) 0.059(3) 0.050(3) -0.008(2) -0.032(3) -0.042(3)
N10 0.046(2) 0.053(3) 0.093(4) 0.001(2) 0.006(2) -0.0008(19)
N11 0.062(3) 0.106(4) 0.079(3) -0.048(3) 0.002(2) -0.008(3)
N12 0.088(3) 0.041(2) 0.070(3) -0.021(2) 0.019(2) 0.002(2)
N13 0.064(3) 0.128(4) 0.081(3) -0.060(3) -0.014(3) 0.006(3)
N14 0.073(3) 0.123(4) 0.089(4) -0.062(3) -0.012(3) -0.008(3)

loop_
_atom_type_symbol
_atom_type_description
_atom_type_scat_dispersion_real
_atom_type_scat_dispersion_imag
_atom_type_scat_source
C C 0.0181 0.0091 'International Tables Vol C Tables 4.2.6.8 and 6.1.1.4'
H H 0.0000 0.0000 'International Tables Vol C Tables 4.2.6.8 and 6.1.1.4'
N N 0.0311 0.0180 'International Tables Vol C Tables 4.2.6.8 and 6.1.1.4'
O O 0.0492 0.0322 'International Tables Vol C Tables 4.2.6.8 and 6.1.1.4'
Zn Zn -1.5491 0.6778 'International Tables Vol C Tables 4.2.6.8 and 6.1.1.4'

loop_
_geom_angle_atom_site_label_1
_geom_angle_atom_site_label_2
_geom_angle_atom_site_label_3
_geom_angle
_geom_angle_site_symmetry_1
_geom_angle_site_symmetry_3
O4 Zn1 O1 118.75(9) 1_546 1_545
O4 Zn1 O3 99.45(9) 1_546 .
O1 Zn1 O3 97.86(9) 1_545 .
O4 Zn1 O5 117.18(11) 1_546 .
O1 Zn1 O5 119.29(12) 1_545 .
O3 Zn1 O5 94.60(9) . .
O4 Zn1 O2 93.08(10) 1_546 .
O1 Zn1 O2 95.98(10) 1_545 .
O3 Zn1 O2 153.89(8) . .
O5 Zn1 O2 59.30(9) . .
O4 Zn1 C177 106.93(10) 1_546 .
O1 Zn1 C177 109.89(10) 1_545 .
O3 Zn1 C177 124.51(9) . .
O5 Zn1 C177 29.92(10) . .
O2 Zn1 C177 29.38(9) . .
O14 Zn2 O13 178.10(9) 1_545 1_565
O14 Zn2 O2 92.02(9) 1_545 .
O13 Zn2 O2 86.93(10) 1_565 .
O14 Zn2 O11 92.69(9) 1_545 1_546
O13 Zn2 O11 88.95(9) 1_565 1_546
O2 Zn2 O11 93.39(9) . 1_546
O14 Zn2 O12 85.87(9) 1_545 1_564
O13 Zn2 O12 92.49(9) 1_565 1_564
O2 Zn2 O12 86.70(10) . 1_564
O11 Zn2 O12 178.56(9) 1_546 1_564
O14 Zn2 O7 89.29(8) 1_545 .
O13 Zn2 O7 91.62(8) 1_565 .
O2 Zn2 O7 174.79(9) . .
O11 Zn2 O7 91.58(8) 1_546 .
O12 Zn2 O7 88.37(9) 1_564 .
O14 Zn2 Zn3 113.87(6) 1_545 .
O13 Zn2 Zn3 66.10(6) 1_565 .
O2 Zn2 Zn3 137.37(6) . .
O11 Zn2 Zn3 117.15(6) 1_546 .
O12 Zn2 Zn3 63.52(6) 1_564 .
O7 Zn2 Zn3 37.96(5) . .
O10 Zn3 O9 110.21(10) 1_564 .
O10 Zn3 O8 110.95(10) 1_564 1_565
O9 Zn3 O8 99.66(10) . 1_565
O10 Zn3 O7 119.16(9) 1_564 .
O9 Zn3 O7 112.54(9) . .
O8 Zn3 O7 102.24(9) 1_565 .
O10 Zn3 Zn2 90.24(7) 1_564 .
O9 Zn3 Zn2 154.85(7) . .
O8 Zn3 Zn2 85.74(7) 1_565 .
O7 Zn3 Zn2 42.56(6) . .
C125 C8 C115 117.0(3) . .
C125 C8 C85 121.4(3) . .
C115 C8 C85 121.5(3) . .
O14 C38 O1 126.3(3) . .
O14 C38 C57 116.9(3) . .
O1 C38 C57 116.8(3) . .
O13 C42 O8 125.6(3) . .
O13 C42 C123 117.9(3) . .
O8 C42 C123 116.6(3) . .
C56 C43 C87 120.7(3) . .
C56 C43 H43A 119.6 . .
C87 C43 H43A 119.6 . .
O3 C46 N3 120.4(3) . .
O3 C46 N5 120.3(3) . .
N3 C46 N5 119.3(3) . .
O11 C52 O4 125.7(3) . .
O11 C52 C86 117.7(3) . .
O4 C52 C86 116.7(3) . .
C167 C54 C153 118.7(3) . .
C167 C54 N1 121.1(3) . .
C153 C54 N1 120.2(3) . .
C169 C55 C173 118.7(3) . .
C169 C55 N2 121.5(3) . .
C173 C55 N2 119.8(3) . .
C86 C56 C43 121.1(3) . .
C86 C56 H56A 119.5 . .
C43 C56 H56A 119.5 . .
C133 C57 C119 118.4(3) . .
C133 C57 C38 120.2(3) . .
C119 C57 C38 121.4(3) . .
C69 C59 C123 120.9(3) . .
C69 C59 H59A 119.5 . .
C123 C59 H59A 119.5 . .
C78 C60 C160 117.2(3) . .
C78 C60 C87 121.6(3) . .
C160 C60 C87 121.1(3) . .
C118 C61 C102 120.6(3) . .
C118 C61 H61A 119.7 . .
C102 C61 H61A 119.7 . .
O9 C62 N4 119.5(3) . .
O9 C62 N6 119.6(3) . .
N4 C62 N6 120.8(3) . .
C77 C65 C118 118.9(3) . .
C77 C65 C73 120.9(3) . .
C118 C65 C73 120.1(3) . .
C59 C69 C72 120.5(3) . .
C59 C69 H69A 119.8 . .
C72 C69 H69A 119.8 . .
C183 C71 C92 119.3(3) . .
C183 C71 N1 121.2(3) . .
C92 C71 N1 119.5(3) . .
C196 C72 C69 118.1(3) . .
C196 C72 C111 119.9(3) . .
C69 C72 C111 122.0(3) . .
O6 C73 O7 122.4(3) . .
O6 C73 C65 122.1(3) . .
O7 C73 C65 115.3(3) . .
C79 C77 C65 120.7(3) . .
C79 C77 H77A 119.6 . .
C65 C77 H77A 119.6 . .
C89 C78 C60 121.5(3) . .
C89 C78 H78A 119.3 . .
C60 C78 H78A 119.3 . .
C77 C79 C102 121.0(3) . .
C77 C79 H79A 119.5 . .
C102 C79 H79A 119.5 . .
C89 C81 C105 118.6(3) . .
C89 C81 N1 122.4(3) . .
C105 C81 N1 119.0(3) . .
C186 C85 C106 117.7(3) . .
C186 C85 C8 120.7(3) . .
C106 C85 C8 121.5(3) . .
C56 C86 C109 119.0(3) . .
C56 C86 C52 119.7(3) . .
C109 C86 C52 121.3(3) . .
C147 C87 C43 117.9(3) . .
C147 C87 C60 121.7(3) . .
C43 C87 C60 120.4(3) . .
C78 C89 C81 121.0(3) . .
C78 C89 H89A 119.5 . .
C81 C89 H89A 119.5 . .
C98 C92 C71 120.1(3) . .
C98 C92 H92A 119.9 . .
C71 C92 H92A 119.9 . .
C135 C96 C140 116.9(3) . .
C135 C96 C102 121.1(3) . .
C140 C96 C102 122.0(3) . .
C92 C98 C99 121.6(3) . .
C92 C98 H98A 119.2 . .
C99 C98 H98A 119.2 . .
C223 C99 C98 117.5(3) . .
C223 C99 C149 121.1(3) . .
C98 C99 C149 121.4(3) . .
C79 C102 C61 117.9(3) . .
C79 C102 C96 122.2(3) . .
C61 C102 C96 119.9(3) . .
C160 C105 C81 120.3(3) . .
C160 C105 H10A 119.9 . .
C81 C105 H10A 119.9 . .
C133 C106 C85 121.3(3) . .
C133 C106 H10B 119.4 . .
C85 C106 H10B 119.4 . .
C185 C107 C145 118.8(3) . .
C185 C107 N2 119.5(3) . .
C145 C107 N2 121.6(3) . .
C147 C109 C86 119.9(3) . .
C147 C109 H10C 120.0 . .
C86 C109 H10C 120.0 . .
C247 C111 C126 118.1(3) . .
C247 C111 C72 121.0(3) . .
C126 C111 C72 120.9(3) . .
C153 C115 C8 121.3(3) . .
C153 C115 H11A 119.4 . .
C8 C115 H11A 119.4 . .
C61 C118 C65 120.9(3) . .
C61 C118 H11B 119.5 . .
C65 C118 H11B 119.5 . .
C186 C119 C57 120.6(3) . .
C186 C119 H11C 119.7 . .
C57 C119 H11C 119.7 . .
C174 C121 C143 119.8(3) . .
C174 C121 H12A 120.1 . .
C143 C121 H12A 120.1 . .
C59 C123 C129 118.9(3) . .
C59 C123 C42 121.3(3) . .
C129 C123 C42 119.7(3) . .
C8 C125 C167 121.9(3) . .
C8 C125 H12B 119.0 . .
C167 C125 H12B 119.0 . .
C185 C126 C111 120.8(3) . .
C185 C126 H12C 119.6 . .
C111 C126 H12C 119.6 . .
C196 C129 C123 120.7(3) . .
C196 C129 H12D 119.7 . .
C123 C129 H12D 119.7 . .
O12 C130 O10 125.3(3) . .
O12 C130 C155 118.5(3) . .
O10 C130 C155 116.1(3) . .
C106 C133 C57 120.7(3) . .
C106 C133 H13A 119.7 . .
C57 C133 H13A 119.7 . .
C173 C135 C96 121.7(3) . .
C173 C135 H13B 119.1 . .
C96 C135 H13B 119.1 . .
C169 C140 C96 122.0(3) . .
C169 C140 H14A 119.0 . .
C96 C140 H14A 119.0 . .
C121 C143 C163 118.8(3) . .
C121 C143 N2 121.4(3) . .
C163 C143 N2 119.9(3) . .
C193 C144 C174 117.5(3) . .
C193 C144 C182 121.1(3) . .
C174 C144 C182 121.4(3) . .
C247 C145 C107 120.3(3) . .
C247 C145 H14B 119.9 . .
C107 C145 H14B 119.9 . .
C109 C147 C87 121.3(3) . .
C109 C147 H14C 119.3 . .
C87 C147 H14C 119.3 . .
C215 C149 C241 116.3(3) . .
C215 C149 C99 121.0(3) . .
C241 C149 C99 122.6(3) . .
C115 C153 C54 121.1(3) . .
C115 C153 H15A 119.5 . .
C54 C153 H15A 119.5 . .
C190 C154 C155 120.3(3) . .
C190 C154 H15B 119.9 . .
C155 C154 H15B 119.9 . .
C188 C155 C154 119.1(3) . .
C188 C155 C130 120.0(3) . .
C154 C155 C130 120.9(3) . .
C105 C160 C60 121.4(3) . .
C105 C160 H16A 119.3 . .
C60 C160 H16A 119.3 . .
O15 C161 N10 120.4(5) . .
O15 C161 N7 120.7(5) . .
N10 C161 N7 118.8(5) . .
C181 C162 C246 116.5(3) . .
C181 C162 C177 121.9(3) . .
C246 C162 C177 121.5(3) . .
C193 C163 C143 120.7(3) . .
C193 C163 H16B 119.7 . .
C143 C163 H16B 119.7 . .
C54 C167 C125 119.8(3) . .
C54 C167 H16C 120.1 . .
C125 C167 H16C 120.1 . .
C140 C169 C55 120.2(3) . .
C140 C169 H16D 119.9 . .
C55 C169 H16D 119.9 . .
C135 C173 C55 120.5(3) . .
C135 C173 H17A 119.7 . .
C55 C173 H17A 119.7 . .
C121 C174 C144 121.6(3) . .
C121 C174 H17B 119.2 . .
C144 C174 H17B 119.2 . .
O2 C177 O5 118.4(3) . .
O2 C177 C162 121.1(3) . .
O5 C177 C162 120.5(3) . .
O2 C177 Zn1 64.13(16) . .
O5 C177 Zn1 54.28(16) . .
C162 C177 Zn1 174.6(2) . .
C188 C180 C182 121.2(3) . .
C188 C180 H18A 119.4 . .
C182 C180 H18A 119.4 . .
C162 C181 C215 121.7(4) . .
C162 C181 H18B 119.1 . .
C215 C181 H18B 119.1 . .
C190 C182 C180 117.8(3) . .
C190 C182 C144 121.3(3) . .
C180 C182 C144 120.9(3) . .
C71 C183 C223 120.5(3) . .
C71 C183 H18C 119.8 . .
C223 C183 H18C 119.8 . .
C107 C185 C126 120.8(3) . .
C107 C185 H18D 119.6 . .
C126 C185 H18D 119.6 . .
C119 C186 C85 121.3(3) . .
C119 C186 H18E 119.4 . .
C85 C186 H18E 119.4 . .
C180 C188 C155 120.4(3) . .
C180 C188 H18F 119.8 . .
C155 C188 H18F 119.8 . .
C154 C190 C182 121.0(3) . .
C154 C190 H19A 119.5 . .
C182 C190 H19A 119.5 . .
C163 C193 C144 121.5(3) . .
C163 C193 H19B 119.3 . .
C144 C193 H19B 119.3 . .
N5 C194 H19C 109.5 . .
N5 C194 H19D 109.5 . .
H19C C194 H19D 109.5 . .
N5 C194 H19E 109.5 . .
H19C C194 H19E 109.5 . .
H19D C194 H19E 109.5 . .
C129 C196 C72 120.9(3) . .
C129 C196 H19F 119.6 . .
C72 C196 H19F 119.6 . .
N12 C200 H20A 109.5 . .
N12 C200 H20B 109.5 . .
H20A C200 H20B 109.5 . .
N12 C200 H20C 109.5 . .
H20A C200 H20C 109.5 . .
H20B C200 H20C 109.5 . .
C210 C204 N6 111.1(4) . .
C210 C204 H20D 109.4 . .
N6 C204 H20D 109.4 . .
C210 C204 H20E 109.4 . .
N6 C204 H20E 109.4 . .
H20D C204 H20E 108.0 . .
N7 C208 H20F 109.5 . .
N7 C208 H20G 109.5 . .
H20F C208 H20G 109.5 . .
N7 C208 H20H 109.5 . .
H20F C208 H20H 109.5 . .
H20G C208 H20H 109.5 . .
C204 C210 C219 114.1(4) . .
C204 C210 H21A 108.7 . .
C219 C210 H21A 108.7 . .
C204 C210 H21B 108.7 . .
C219 C210 H21B 108.7 . .
H21A C210 H21B 107.6 . .
N7 C211 C315 109.2(4) . .
N7 C211 H21C 109.8 . .
C315 C211 H21C 109.8 . .
N7 C211 H21D 109.8 . .
C315 C211 H21D 109.8 . .
H21C C211 H21D 108.3 . .
O16 C212 N11 119.9(5) . .
O16 C212 N8 121.0(5) . .
N11 C212 N8 119.1(5) . .
C500 C214 N3 113.9(7) . .
C500 C214 C308 33.9(6) . .
N3 C214 C308 110.4(4) . .
C181 C215 C149 122.2(4) . .
C181 C215 H21G 118.9 . .
C149 C215 H21G 118.9 . .
C210 C219 N4 112.3(3) . .
C210 C219 H21H 109.1 . .
N4 C219 H21H 109.1 . .
C210 C219 H21I 109.1 . .
N4 C219 H21I 109.1 . .
H21H C219 H21I 107.9 . .
N5 C220 C500 110.2(6) . .
N5 C220 C308 110.7(4) . .
C500 C220 C308 33.2(6) . .
C99 C223 C183 120.9(3) . .
C99 C223 H22C 119.6 . .
C183 C223 H22C 119.6 . .
O17 C228 N12 121.1(4) . .
O17 C228 N9 122.7(5) . .
N12 C228 N9 116.1(5) . .
N6 C236 H23A 109.5 . .
N6 C236 H23B 109.5 . .
H23A C236 H23B 109.5 . .
N6 C236 H23C 109.5 . .
H23A C236 H23C 109.5 . .
H23B C236 H23C 109.5 . .
N4 C237 H23D 109.5 . .
N4 C237 H23E 109.5 . .
H23D C237 H23E 109.5 . .
N4 C237 H23F 109.5 . .
H23D C237 H23F 109.5 . .
H23E C237 H23F 109.5 . .
C246 C241 C149 121.5(3) . .
C246 C241 H24A 119.2 . .
C149 C241 H24A 119.2 . .
C241 C246 C162 121.6(3) . .
C241 C246 H24B 119.2 . .
C162 C246 H24B 119.2 . .
C145 C247 C111 121.2(3) . .
C145 C247 H24C 119.4 . .
C111 C247 H24C 119.4 . .
N9 C300 H30A 109.5 . .
N9 C300 H30B 109.5 . .
H30A C300 H30B 109.5 . .
N9 C300 H30C 109.5 . .
H30A C300 H30C 109.5 . .
H30B C300 H30C 109.5 . .
N12 C301 C326 108.9(6) . .
N12 C301 H30D 109.9 . .
C326 C301 H30D 109.9 . .
N12 C301 H30E 109.9 . .
C326 C301 H30E 109.9 . .
H30D C301 H30E 108.3 . .
N11 C303 C321 111.0(7) . .
N11 C303 H30F 109.4 . .
C321 C303 H30F 109.4 . .
N11 C303 H30G 109.4 . .
C321 C303 H30G 109.4 . .
H30F C303 H30G 108.0 . .
N8 C304 H30H 109.5 . .
N8 C304 H30I 109.5 . .
H30H C304 H30I 109.5 . .
N8 C304 H30J 109.5 . .
H30H C304 H30J 109.5 . .
H30I C304 H30J 109.5 . .
N14 C306 H30K 109.5 . .
N14 C306 H30L 109.5 . .
H30K C306 H30L 109.5 . .
N14 C306 H30M 109.5 . .
H30K C306 H30M 109.5 . .
H30L C306 H30M 109.5 . .
N13 C307 H30N 109.5 . .
N13 C307 H30O 109.5 . .
H30N C307 H30O 109.5 . .
N13 C307 H30P 109.5 . .
H30N C307 H30P 109.5 . .
H30O C307 H30P 109.5 . .
C500 C308 C220 72.8(12) . .
C500 C308 C214 58.8(11) . .
C220 C308 C214 110.3(5) . .
N10 C309 H30R 109.5 . .
N10 C309 H30S 109.5 . .
H30R C309 H30S 109.5 . .
N10 C309 H30T 109.5 . .
H30R C309 H30T 109.5 . .
H30S C309 H30T 109.5 . .
O18 C310 N14 122.2(7) . .
O18 C310 N13 120.9(6) . .
N14 C310 N13 116.9(5) . .
N11 C312 H31A 109.5 . .
N11 C312 H31B 109.5 . .
H31A C312 H31B 109.5 . .
N11 C312 H31C 109.5 . .
H31A C312 H31C 109.5 . .
H31B C312 H31C 109.5 . .
N10 C313 C315 112.4(5) . .
N10 C313 H31D 109.1 . .
C315 C313 H31D 109.1 . .
N10 C313 H31E 109.1 . .
C315 C313 H31E 109.1 . .
H31D C313 H31E 107.9 . .
C313 C315 C211 108.2(4) . .
C313 C315 H31F 110.1 . .
C211 C315 H31F 110.1 . .
C313 C315 H31G 110.1 . .
C211 C315 H31G 110.1 . .
H31F C315 H31G 108.4 . .
C321 C320 N8 117.3(7) . .
C321 C320 H32A 121.4 . .
N8 C320 H32A 121.4 . .
C320 C321 C303 120.9(9) . .
C320 C321 H32B 119.6 . .
C303 C321 H32B 119.6 . .
C324 C322 N13 117.2(9) . .
C324 C322 H32C 121.4 . .
N13 C322 H32C 121.4 . .
N14 C323 C324 116.9(7) . .
N14 C323 H32D 108.1 . .
C324 C323 H32D 108.1 . .
N14 C323 H32E 108.1 . .
C324 C323 H32E 108.1 . .
H32D C323 H32E 107.3 . .
C322 C324 C323 119.9(9) . .
C322 C324 H32F 120.0 . .
C323 C324 H32F 120.0 . .
N9 C325 C326 109.6(6) . .
N9 C325 H32G 109.7 . .
C326 C325 H32G 109.7 . .
N9 C325 H32H 109.7 . .
C326 C325 H32H 109.7 . .
H32G C325 H32H 108.2 . .
C301 C326 C325 110.4(9) . .
C301 C326 H32I 109.6 . .
C325 C326 H32I 109.6 . .
C301 C326 H32J 109.6 . .
C325 C326 H32J 109.6 . .
H32I C326 H32J 108.1 . .
N3 C328 H32K 109.5 . .
N3 C328 H32L 109.5 . .
H32K C328 H32L 109.5 . .
N3 C328 H32M 109.5 . .
H32K C328 H32M 109.5 . .
H32L C328 H32M 109.5 . .
C38 O1 Zn1 129.2(2) . 1_565
C177 O2 Zn2 167.0(2) . .
C177 O2 Zn1 86.49(19) . .
Zn2 O2 Zn1 106.18(9) . .
C46 O3 Zn1 125.47(19) . .
C52 O4 Zn1 125.2(2) . 1_564
C177 O5 Zn1 95.81(19) . .
C73 O7 Zn3 109.95(18) . .
C73 O7 Zn2 121.23(18) . .
Zn3 O7 Zn2 99.48(8) . .
C42 O8 Zn3 117.8(2) . 1_545
C62 O9 Zn3 129.3(2) . .
C130 O10 Zn3 115.4(2) . 1_546
C52 O11 Zn2 138.4(2) . 1_564
C130 O12 Zn2 143.3(2) . 1_546
C42 O13 Zn2 139.2(2) . 1_545
C38 O14 Zn2 138.8(2) . 1_565
C81 N1 C54 120.3(2) . .
C81 N1 C71 119.1(3) . .
C54 N1 C71 117.8(2) . .
C107 N2 C143 120.0(3) . .
C107 N2 C55 117.7(3) . .
C143 N2 C55 120.8(3) . .
C46 N3 C328 119.3(3) . .
C46 N3 C214 124.1(3) . .
C328 N3 C214 116.6(3) . .
C62 N4 C237 118.9(3) . .
C62 N4 C219 122.4(3) . .
C237 N4 C219 117.7(3) . .
C46 N5 C194 120.5(3) . .
C46 N5 C220 123.6(3) . .
C194 N5 C220 115.7(3) . .
C62 N6 C236 121.6(3) . .
C62 N6 C204 120.1(3) . .
C236 N6 C204 118.2(3) . .
C161 N7 C211 124.2(4) . .
C161 N7 C208 119.6(4) . .
C211 N7 C208 114.7(4) . .
C212 N8 C320 122.5(6) . .
C212 N8 C304 118.4(6) . .
C320 N8 C304 118.9(6) . .
C228 N9 C300 118.9(7) . .
C228 N9 C325 121.5(6) . .
C300 N9 C325 117.9(7) . .
C161 N10 C313 122.2(4) . .
C161 N10 C309 118.7(6) . .
C313 N10 C309 117.9(6) . .
C212 N11 C303 121.8(6) . .
C212 N11 C312 119.6(5) . .
C303 N11 C312 118.6(6) . .
C228 N12 C301 126.6(5) . .
C228 N12 C200 117.6(4) . .
C301 N12 C200 114.6(5) . .
C310 N13 C322 124.6(6) . .
C310 N13 C307 117.0(5) . .
C322 N13 C307 118.3(6) . .
C310 N14 C323 121.5(6) . .
C310 N14 C306 117.9(6) . .
C323 N14 C306 120.4(6) . .
C308 C500 C214 87.3(13) . .
C308 C500 C220 74.0(12) . .
C214 C500 C220 125.2(11) . .

loop_
_geom_bond_atom_site_label_1
_geom_bond_atom_site_label_2
_geom_bond_distance
_geom_bond_site_symmetry_2
Zn1 O4 1.948(2) 1_546
Zn1 O1 1.950(2) 1_545
Zn1 O3 2.010(2) .
Zn1 O5 2.042(2) .
Zn1 O2 2.256(2) .
Zn1 C177 2.503(3) .
Zn2 O14 2.027(2) 1_545
Zn2 O13 2.055(2) 1_565
Zn2 O2 2.065(2) .
Zn2 O11 2.069(2) 1_546
Zn2 O12 2.131(2) 1_564
Zn2 O7 2.166(2) .
Zn2 Zn3 3.1586(5) .
Zn3 O10 1.924(2) 1_564
Zn3 O9 1.926(2) .
Zn3 O8 1.955(2) 1_565
Zn3 O7 1.970(2) .
C8 C125 1.392(5) .
C8 C115 1.407(5) .
C8 C85 1.478(4) .
C38 O14 1.251(4) .
C38 O1 1.274(4) .
C38 C57 1.494(4) .
C42 O13 1.256(4) .
C42 O8 1.261(4) .
C42 C123 1.499(4) .
C43 C56 1.381(4) .
C43 C87 1.397(4) .
C43 H43A 0.9300 .
C46 O3 1.263(4) .
C46 N3 1.341(4) .
C46 N5 1.353(4) .
C52 O11 1.265(4) .
C52 O4 1.270(4) .
C52 C86 1.497(4) .
C54 C167 1.382(5) .
C54 C153 1.399(4) .
C54 N1 1.423(4) .
C55 C169 1.380(5) .
C55 C173 1.396(5) .
C55 N2 1.424(4) .
C56 C86 1.378(4) .
C56 H56A 0.9300 .
C57 C133 1.395(5) .
C57 C119 1.396(5) .
C59 C69 1.375(5) .
C59 C123 1.384(5) .
C59 H59A 0.9300 .
C60 C78 1.392(4) .
C60 C160 1.404(4) .
C60 C87 1.479(4) .
C61 C118 1.375(4) .
C61 C102 1.410(5) .
C61 H61A 0.9300 .
C62 O9 1.271(4) .
C62 N4 1.338(4) .
C62 N6 1.342(4) .
C65 C77 1.384(4) .
C65 C118 1.388(4) .
C65 C73 1.488(4) .
C69 C72 1.403(5) .
C69 H69A 0.9300 .
C71 C183 1.375(5) .
C71 C92 1.381(5) .
C71 N1 1.430(4) .
C72 C196 1.401(5) .
C72 C111 1.488(4) .
C73 O6 1.220(4) .
C73 O7 1.321(4) .
C77 C79 1.384(4) .
C77 H77A 0.9300 .
C78 C89 1.382(4) .
C78 H78A 0.9300 .
C79 C102 1.390(4) .
C79 H79A 0.9300 .
C81 C89 1.385(4) .
C81 C105 1.394(4) .
C81 N1 1.420(4) .
C85 C186 1.393(5) .
C85 C106 1.400(5) .
C86 C109 1.393(4) .
C87 C147 1.393(4) .
C89 H89A 0.9300 .
C92 C98 1.380(4) .
C92 H92A 0.9300 .
C96 C135 1.390(5) .
C96 C140 1.396(5) .
C96 C102 1.487(4) .
C98 C99 1.393(5) .
C98 H98A 0.9300 .
C99 C223 1.388(5) .
C99 C149 1.482(4) .
C105 C160 1.387(4) .
C105 H10A 0.9300 .
C106 C133 1.374(5) .
C106 H10B 0.9300 .
C107 C185 1.384(5) .
C107 C145 1.393(5) .
C107 N2 1.417(4) .
C109 C147 1.388(4) .
C109 H10C 0.9300 .
C111 C247 1.392(5) .
C111 C126 1.392(5) .
C115 C153 1.369(5) .
C115 H11A 0.9300 .
C118 H11B 0.9300 .
C119 C186 1.380(5) .
C119 H11C 0.9300 .
C121 C174 1.386(5) .
C121 C143 1.390(5) .
C121 H12A 0.9300 .
C123 C129 1.392(5) .
C125 C167 1.397(5) .
C125 H12B 0.9300 .
C126 C185 1.388(5) .
C126 H12C 0.9300 .
C129 C196 1.370(5) .
C129 H12D 0.9300 .
C130 O12 1.249(4) .
C130 O10 1.273(4) .
C130 C155 1.503(4) .
C133 H13A 0.9300 .
C135 C173 1.374(4) .
C135 H13B 0.9300 .
C140 C169 1.380(4) .
C140 H14A 0.9300 .
C143 C163 1.390(5) .
C143 N2 1.420(4) .
C144 C193 1.381(5) .
C144 C174 1.398(5) .
C144 C182 1.488(4) .
C145 C247 1.386(5) .
C145 H14B 0.9300 .
C147 H14C 0.9300 .
C149 C215 1.373(5) .
C149 C241 1.375(5) .
C153 H15A 0.9300 .
C154 C190 1.385(5) .
C154 C155 1.391(5) .
C154 H15B 0.9300 .
C155 C188 1.383(5) .
C160 H16A 0.9300 .
C161 O15 1.234(6) .
C161 N10 1.297(7) .
C161 N7 1.372(6) .
C162 C181 1.365(5) .
C162 C246 1.383(5) .
C162 C177 1.478(4) .
C163 C193 1.379(5) .
C163 H16B 0.9300 .
C167 H16C 0.9300 .
C169 H16D 0.9300 .
C173 H17A 0.9300 .
C174 H17B 0.9300 .
C177 O2 1.230(4) .
C177 O5 1.255(4) .
C180 C188 1.381(5) .
C180 C182 1.396(5) .
C180 H18A 0.9300 .
C181 C215 1.365(6) .
C181 H18B 0.9300 .
C182 C190 1.393(5) .
C183 C223 1.393(5) .
C183 H18C 0.9300 .
C185 H18D 0.9300 .
C186 H18E 0.9300 .
C188 H18F 0.9300 .
C190 H19A 0.9300 .
C193 H19B 0.9300 .
C194 N5 1.463(4) .
C194 H19C 0.9600 .
C194 H19D 0.9600 .
C194 H19E 0.9600 .
C196 H19F 0.9300 .
C200 N12 1.460(6) .
C200 H20A 0.9600 .
C200 H20B 0.9600 .
C200 H20C 0.9600 .
C204 C210 1.441(7) .
C204 N6 1.460(5) .
C204 H20D 0.9700 .
C204 H20E 0.9700 .
C208 N7 1.465(6) .
C208 H20F 0.9600 .
C208 H20G 0.9600 .
C208 H20H 0.9600 .
C210 C219 1.458(6) .
C210 H21A 0.9700 .
C210 H21B 0.9700 .
C211 N7 1.442(6) .
C211 C315 1.522(7) .
C211 H21C 0.9700 .
C211 H21D 0.9700 .
C212 O16 1.206(6) .
C212 N11 1.346(7) .
C212 N8 1.365(7) .
C214 C500 1.319(14) .
C214 N3 1.463(5) .
C214 C308 1.540(8) .
C215 H21G 0.9300 .
C219 N4 1.464(5) .
C219 H21H 0.9700 .
C219 H21I 0.9700 .
C220 N5 1.472(4) .
C220 C500 1.497(15) .
C220 C308 1.506(9) .
C223 H22C 0.9300 .
C228 O17 1.208(6) .
C228 N12 1.355(6) .
C228 N9 1.372(6) .
C236 N6 1.456(5) .
C236 H23A 0.9600 .
C236 H23B 0.9600 .
C236 H23C 0.9600 .
C237 N4 1.451(5) .
C237 H23D 0.9600 .
C237 H23E 0.9600 .
C237 H23F 0.9600 .
C241 C246 1.370(5) .
C241 H24A 0.9300 .
C246 H24B 0.9300 .
C247 H24C 0.9300 .
C300 N9 1.384(10) .
C300 H30A 0.9600 .
C300 H30B 0.9600 .
C300 H30C 0.9600 .
C301 N12 1.454(7) .
C301 C326 1.463(10) .
C301 H30D 0.9700 .
C301 H30E 0.9700 .
C303 N11 1.469(8) .
C303 C321 1.516(12) .
C303 H30F 0.9700 .
C303 H30G 0.9700 .
C304 N8 1.440(9) .
C304 H30H 0.9600 .
C304 H30I 0.9600 .
C304 H30J 0.9600 .
C306 N14 1.447(8) .
C306 H30K 0.9600 .
C306 H30L 0.9600 .
C306 H30M 0.9600 .
C307 N13 1.443(7) .
C307 H30N 0.9600 .
C307 H30O 0.9600 .
C307 H30P 0.9600 .
C308 C500 0.859(14) .
C309 N10 1.472(7) .
C309 H30R 0.9600 .
C309 H30S 0.9600 .
C309 H30T 0.9600 .
C310 O18 1.212(7) .
C310 N14 1.356(7) .
C310 N13 1.376(8) .
C312 N11 1.487(7) .
C312 H31A 0.9600 .
C312 H31B 0.9600 .
C312 H31C 0.9600 .
C313 N10 1.457(8) .
C313 C315 1.502(8) .
C313 H31D 0.9700 .
C313 H31E 0.9700 .
C315 H31F 0.9700 .
C315 H31G 0.9700 .
C320 C321 1.267(11) .
C320 N8 1.420(9) .
C320 H32A 0.9300 .
C321 H32B 0.9300 .
C322 C324 1.323(11) .
C322 N13 1.381(9) .
C322 H32C 0.9300 .
C323 N14 1.400(9) .
C323 C324 1.451(12) .
C323 H32D 0.9700 .
C323 H32E 0.9700 .
C324 H32F 0.9300 .
C325 N9 1.498(11) .
C325 C326 1.509(13) .
C325 H32G 0.9700 .
C325 H32H 0.9700 .
C326 H32I 0.9700 .
C326 H32J 0.9700 .
C328 N3 1.450(5) .
C328 H32K 0.9600 .
C328 H32L 0.9600 .
C328 H32M 0.9600 .
O1 Zn1 1.950(2) 1_565
O4 Zn1 1.948(2) 1_564
O8 Zn3 1.955(2) 1_545
O10 Zn3 1.924(2) 1_546
O11 Zn2 2.069(2) 1_564
O12 Zn2 2.131(2) 1_546
O13 Zn2 2.055(2) 1_545
O14 Zn2 2.027(2) 1_565

loop_
_platon_squeeze_void_nr
_platon_squeeze_void_average_x
_platon_squeeze_void_average_y
_platon_squeeze_void_average_z
_platon_squeeze_void_volume
_platon_squeeze_void_count_electrons
1 0.214 0.957 0.385 9.9 -0.3
2 0.500 0.500 1.000 1232.6 30.9
3 0.786 0.042 0.615 9.9 -0.2
